data_7208434
loop_
_publ_author_name
'Aragoni, M. Carla'
'Arca, Massimiliano'
'Caltagirone, Claudia'
'Castellano, Carlo'
'Demartin, Francesco'
'Garau, Alessandra'
'Isaia, Francesco'
'Lippolis, Vito'
'Montis, Riccardo'
'Pintus, Anna'

_publ_section_title
;
 Cationic and anionic 1D chains based on NH+&#x22EF;N charge-assisted
 hydrogen bonds in bipyridyl derivatives and polyiodides
;
_journal_issue 18
_journal_name_full CrystEngComm
_journal_page_first 5809
_journal_paper_doi 10.1039/c2ce25212k
_journal_volume 14
_journal_year 2012
_chemical_formula_sum 'C12 H9 I3 N4 S'
_chemical_formula_weight 621.99
_chemical_name_systematic
;
?
;
_space_group_IT_number 13
_symmetry_cell_setting monoclinic
_symmetry_space_group_name_Hall '-P 2yc'
_symmetry_space_group_name_H-M 'P 1 2/c 1'
_atom_sites_solution_hydrogens geom
_atom_sites_solution_primary direct
_atom_sites_solution_secondary difmap
_audit_creation_method SHELXL-97
_cell_angle_alpha 90.00
_cell_angle_beta 111.46(3)
_cell_angle_gamma 90.00
_cell_formula_units_Z 4
_cell_length_a 16.011(3)
_cell_length_b 5.9870(12)
_cell_length_c 19.649(4)
_cell_measurement_reflns_used 1024
_cell_measurement_temperature 294(2)
_cell_measurement_theta_max 26.64
_cell_measurement_theta_min 3.40
_cell_volume 1752.9(7)
_computing_structure_refinement 'SHELXL-97 (Sheldrick, 1997)'
_diffrn_ambient_temperature 294(2)
_diffrn_measured_fraction_theta_full 0.976
_diffrn_measured_fraction_theta_max 0.976
_diffrn_measurement_device_type 'SMART CCD diffractometer'
_diffrn_measurement_method 'omega scan'
_diffrn_radiation_monochromator graphite
_diffrn_radiation_source 'fine-focus sealed tube'
_diffrn_radiation_type MoK\a
_diffrn_radiation_wavelength 0.71073
_diffrn_reflns_av_R_equivalents 0.0334
_diffrn_reflns_av_sigmaI/netI 0.0323
_diffrn_reflns_limit_h_max 19
_diffrn_reflns_limit_h_min -19
_diffrn_reflns_limit_k_max 7
_diffrn_reflns_limit_k_min -7
_diffrn_reflns_limit_l_max 23
_diffrn_reflns_limit_l_min -24
_diffrn_reflns_number 13774
_diffrn_reflns_theta_full 26.08
_diffrn_reflns_theta_max 26.08
_diffrn_reflns_theta_min 2.15
_exptl_absorpt_coefficient_mu 5.464
_exptl_absorpt_correction_T_max 1.000
_exptl_absorpt_correction_T_min 0.782
_exptl_absorpt_correction_type empirical
_exptl_absorpt_process_details SADABS
_exptl_crystal_colour brown
_exptl_crystal_density_diffrn 2.357
_exptl_crystal_density_method 'not measured'
_exptl_crystal_description prism
_exptl_crystal_F_000 1136
_exptl_crystal_size_max 0.27
_exptl_crystal_size_mid 0.12
_exptl_crystal_size_min 0.11
_refine_diff_density_max 0.806
_refine_diff_density_min -0.601
_refine_diff_density_rms 0.107
_refine_ls_extinction_method none
_refine_ls_goodness_of_fit_ref 1.049
_refine_ls_hydrogen_treatment riding
_refine_ls_matrix_type full
_refine_ls_number_parameters 184
_refine_ls_number_reflns 3407
_refine_ls_number_restraints 0
_refine_ls_restrained_S_all 1.049
_refine_ls_R_factor_all 0.0585
_refine_ls_R_factor_gt 0.0329
_refine_ls_shift/su_max 0.002
_refine_ls_shift/su_mean 0.000
_refine_ls_structure_factor_coef Fsqd
_refine_ls_weighting_details 'calc w=1/[\s^2^(Fo^2^)+(0.0273P)^2^+3.7700P] where P=(Fo^2^+2Fc^2^)/3'
_refine_ls_weighting_scheme calc
_refine_ls_wR_factor_gt 0.0700
_refine_ls_wR_factor_ref 0.0787
_reflns_number_gt 2365
_reflns_number_total 3407
_reflns_threshold_expression >2sigma(I)
_cod_data_source_file c2ce25212k.txt
_cod_data_source_block HL1I3
_cod_original_cell_volume 1752.9(6)
_cod_original_sg_symbol_H-M P2/c
_cod_database_code 7208434

loop_
_symmetry_equiv_pos_as_xyz
'x, y, z'
'-x, y, -z+1/2'
'-x, -y, -z'
'x, -y, z-1/2'

loop_
_atom_site_label
_atom_site_type_symbol
_atom_site_fract_x
_atom_site_fract_y
_atom_site_fract_z
_atom_site_U_iso_or_equiv
_atom_site_adp_type
_atom_site_occupancy
_atom_site_symmetry_multiplicity
_atom_site_calc_flag
_atom_site_refinement_flags
I1 I 0.5000 0.5000 0.0000 0.05348(16) Uani 1 2 d S
I2 I 0.47109(3) 0.32727(9) -0.14648(3) 0.06693(15) Uani 1 1 d .
I3 I 1.0000 0.0000 0.0000 0.05448(16) Uani 1 2 d S
I4 I 1.07536(3) 0.33669(8) 0.11450(3) 0.07203(16) Uani 1 1 d .
S S 0.66456(12) 0.0009(3) 0.04890(9) 0.0586(4) Uani 1 1 d .
N1 N 0.8200(3) 0.7724(8) 0.2285(2) 0.0471(12) Uani 1 1 d .
HN1 H 0.8059 0.8106 0.2651 0.057 Uiso 1 1 calc R
N2 N 0.7062(3) 0.1813(8) 0.1102(2) 0.0396(10) Uani 1 1 d .
N3 N 0.7618(3) 0.2898(7) 0.0204(2) 0.0429(11) Uani 1 1 d .
N4 N 0.7360(3) 0.0616(8) -0.1877(3) 0.0449(11) Uani 1 1 d .
C1 C 0.7836(4) 0.5937(9) 0.1895(3) 0.0445(14) Uani 1 1 d .
H1 H 0.7429 0.5110 0.2029 0.053 Uiso 1 1 calc R
C2 C 0.8786(4) 0.8930(11) 0.2105(3) 0.0554(16) Uani 1 1 d .
H2 H 0.9040 1.0191 0.2379 0.066 Uiso 1 1 calc R
C3 C 0.9029(4) 0.8358(12) 0.1521(4) 0.0647(18) Uani 1 1 d .
H3 H 0.9441 0.9217 0.1403 0.078 Uiso 1 1 calc R
C4 C 0.8644(4) 0.6474(11) 0.1114(3) 0.0557(16) Uani 1 1 d .
H4 H 0.8797 0.6049 0.0719 0.067 Uiso 1 1 calc R
C5 C 0.8030(3) 0.5235(9) 0.1302(3) 0.0416(13) Uani 1 1 d .
C6 C 0.7571(3) 0.3294(9) 0.0872(3) 0.0400(12) Uani 1 1 d .
C7 C 0.7138(4) 0.1114(9) -0.0077(3) 0.0413(13) Uani 1 1 d .
C8 C 0.7013(4) 0.0252(9) -0.0811(3) 0.0425(13) Uani 1 1 d .
C9 C 0.6464(4) -0.1544(11) -0.1122(3) 0.0596(16) Uani 1 1 d .
H9 H 0.6165 -0.2289 -0.0863 0.072 Uiso 1 1 calc R
C10 C 0.6361(5) -0.2232(11) -0.1824(4) 0.0637(18) Uani 1 1 d .
H10 H 0.5997 -0.3443 -0.2041 0.076 Uiso 1 1 calc R
C11 C 0.6805(4) -0.1090(10) -0.2188(3) 0.0540(16) Uani 1 1 d .
H11 H 0.6723 -0.1502 -0.2664 0.065 Uiso 1 1 calc R
C12 C 0.7464(4) 0.1277(9) -0.1209(3) 0.0418(13) Uani 1 1 d .
H12 H 0.7850 0.2459 -0.1001 0.050 Uiso 1 1 calc R

loop_
_atom_site_aniso_label
_atom_site_aniso_U_11
_atom_site_aniso_U_22
_atom_site_aniso_U_33
_atom_site_aniso_U_23
_atom_site_aniso_U_13
_atom_site_aniso_U_12
I1 0.0428(3) 0.0543(3) 0.0594(4) 0.0071(3) 0.0141(3) -0.0033(3)
I2 0.0600(3) 0.0788(3) 0.0600(3) 0.0001(2) 0.0197(2) -0.0052(2)
I3 0.0549(3) 0.0540(3) 0.0597(4) 0.0156(3) 0.0271(3) 0.0091(3)
I4 0.0747(3) 0.0576(3) 0.0779(3) 0.0047(2) 0.0209(3) 0.0084(2)
S 0.0737(11) 0.0562(9) 0.0537(10) 0.0036(8) 0.0324(8) -0.0052(9)
N1 0.060(3) 0.055(3) 0.034(3) -0.001(2) 0.026(2) 0.009(2)
N2 0.050(3) 0.054(3) 0.024(2) 0.014(2) 0.025(2) 0.012(2)
N3 0.045(3) 0.046(3) 0.042(3) 0.001(2) 0.021(2) -0.003(2)
N4 0.053(3) 0.049(3) 0.039(3) 0.005(2) 0.025(2) 0.010(2)
C1 0.050(3) 0.045(3) 0.042(3) 0.009(3) 0.021(3) 0.007(3)
C2 0.054(4) 0.064(4) 0.050(4) -0.011(3) 0.020(3) -0.004(3)
C3 0.052(4) 0.082(5) 0.069(5) -0.011(4) 0.033(3) -0.016(4)
C4 0.048(3) 0.073(4) 0.054(4) -0.011(3) 0.028(3) -0.004(3)
C5 0.039(3) 0.050(3) 0.038(3) 0.005(3) 0.018(2) 0.011(3)
C6 0.042(3) 0.047(3) 0.035(3) 0.006(3) 0.019(2) 0.012(3)
C7 0.046(3) 0.047(3) 0.034(3) 0.007(2) 0.018(3) 0.009(3)
C8 0.049(3) 0.043(3) 0.043(3) 0.000(3) 0.026(3) -0.003(3)
C9 0.072(4) 0.066(4) 0.052(4) -0.008(3) 0.036(3) -0.016(4)
C10 0.070(4) 0.068(4) 0.059(4) -0.015(3) 0.030(4) -0.020(3)
C11 0.070(4) 0.060(4) 0.038(3) -0.004(3) 0.028(3) 0.005(3)
C12 0.042(3) 0.045(3) 0.042(3) 0.007(3) 0.019(3) 0.004(2)

loop_
_atom_type_symbol
_atom_type_description
_atom_type_scat_dispersion_real
_atom_type_scat_dispersion_imag
_atom_type_scat_source
C C 0.0033 0.0016 'International Tables Vol C Tables 4.2.6.8 and 6.1.1.4'
H H 0.0000 0.0000 'International Tables Vol C Tables 4.2.6.8 and 6.1.1.4'
N N 0.0061 0.0033 'International Tables Vol C Tables 4.2.6.8 and 6.1.1.4'
S S 0.1246 0.1234 'International Tables Vol C Tables 4.2.6.8 and 6.1.1.4'
I I -0.4742 1.8119 'International Tables Vol C Tables 4.2.6.8 and 6.1.1.4'

loop_
_geom_angle_atom_site_label_1
_geom_angle_atom_site_label_2
_geom_angle_atom_site_label_3
_geom_angle
_geom_angle_site_symmetry_3
I2 I1 I2 180.00(2) 3_665
I4 I3 I4 180.000(17) 3_755
N2 S C7 93.7(3) .
C1 N1 C2 119.3(5) .
C6 N2 S 108.9(3) .
C7 N3 C6 108.4(4) .
C12 N4 C11 120.1(5) .
N1 C1 C5 123.4(5) .
N1 C2 C3 121.7(6) .
C2 C3 C4 118.6(6) .
C5 C4 C3 119.3(6) .
C1 C5 C4 117.6(5) .
C1 C5 C6 120.7(5) .
C4 C5 C6 121.6(5) .
N3 C6 N2 116.7(5) .
N3 C6 C5 120.1(5) .
N2 C6 C5 123.3(5) .
N3 C7 C8 122.9(5) .
N3 C7 S 112.3(4) .
C8 C7 S 124.7(4) .
C9 C8 C12 118.3(5) .
C9 C8 C7 122.7(5) .
C12 C8 C7 119.0(5) .
C8 C9 C10 119.6(6) .
C11 C10 C9 118.5(6) .
N4 C11 C10 121.9(6) .
N4 C12 C8 121.6(5) .

loop_
_geom_bond_atom_site_label_1
_geom_bond_atom_site_label_2
_geom_bond_distance
_geom_bond_site_symmetry_2
I1 I2 2.9313(7) .
I1 I2 2.9313(7) 3_665
I3 I4 2.9316(8) .
I3 I4 2.9316(8) 3_755
S N2 1.573(5) .
S C7 1.713(5) .
N1 C1 1.320(7) .
N1 C2 1.331(8) .
N2 C6 1.387(7) .
N3 C7 1.314(7) .
N3 C6 1.363(7) .
N4 C12 1.321(7) .
N4 C11 1.344(8) .
C1 C5 1.377(7) .
C2 C3 1.383(9) .
C3 C4 1.390(9) .
C4 C5 1.387(8) .
C5 C6 1.466(8) .
C7 C8 1.476(8) .
C8 C9 1.381(8) .
C8 C12 1.387(7) .
C9 C10 1.391(9) .
C10 C11 1.362(9) .
